data_7715816
loop_
_publ_author_name
'Vorobyeva, Sofia N.'
'Bautina, Sof'ya A.'
'Shekhovtsov, Nikita A.'
'Nikolaenkova, Elena B.'
'Sukhikh, Taisiya S.'
'Golubeva, Yuliya A.'
'Klyushova, Lyubov S.'
'Krivopalov, Viktor P.'
'Rakhmanova, Marianna I.'
'Gourlaouen, Christophe'
'Bushuev, Mark B.'

_publ_section_title
;
 N^N^C-Cyclometalated rhodium(III) complexes with isomeric
 pyrimidine-based ligands: unveiling the impact of isomerism on structural
 motifs, luminescence and cytotoxicity.
;
_journal_issue 19
_journal_name_full 'Dalton transactions (Cambridge, England : 2003)'
_journal_page_first 8398
_journal_page_last 8416
_journal_paper_doi 10.1039/d4dt00824c
_journal_volume 53
_journal_year 2024
_chemical_formula_moiety 'C21.646 H20.292 Cl2 N4 O Rh, 0.677(C2 H6 O)'
_chemical_formula_sum 'C23 H24.35 Cl2 N4 O1.67 Rh'
_chemical_formula_weight 557.43
_space_group_crystal_system triclinic
_space_group_IT_number 2
_space_group_name_Hall '-P 1'
_space_group_name_H-M_alt 'P -1'
_atom_sites_solution_hydrogens mixed
_atom_sites_solution_primary dual
_audit_creation_date 2024-04-13
_audit_creation_method
;
Olex2 1.5
(compiled 2024.02.16 svn.r378c4104 for OlexSys, GUI svn.r6928)
;
_audit_update_record
;
2024-04-13 deposited with the CCDC.	2024-04-19 downloaded from the CCDC.
;
_cell_angle_alpha 103.5000(10)
_cell_angle_beta 92.4590(10)
_cell_angle_gamma 91.6840(10)
_cell_formula_units_Z 2
_cell_length_a 8.8156(3)
_cell_length_b 10.9113(4)
_cell_length_c 12.2108(5)
_cell_measurement_reflns_used 9942
_cell_measurement_temperature 150(2)
_cell_measurement_theta_max 30.54
_cell_measurement_theta_min 2.31
_cell_volume 1140.11(7)
_computing_cell_refinement 'Bruker SAINT'
_computing_data_collection 'Bruker APEX3'
_computing_data_reduction 'Bruker SAINT'
_computing_molecular_graphics 'Olex2 1.5 (Dolomanov et al., 2009)'
_computing_publication_material 'Olex2 1.5 (Dolomanov et al., 2009)'
_computing_structure_refinement 'SHELXL 2014/7 (Sheldrick, 2015)'
_computing_structure_solution 'SHELXT  (Sheldrick, 2015)'
_diffrn_ambient_temperature 150(2)
_diffrn_detector PIXEL
_diffrn_detector_area_resol_mean 7.41
_diffrn_detector_type 'Bruker PHOTON III area detector'
_diffrn_measured_fraction_theta_full 0.998
_diffrn_measured_fraction_theta_max 0.994
_diffrn_measurement_device 'three-circle diffractometer'
_diffrn_measurement_device_type 'Bruker D8 Venture diffractometer'
_diffrn_measurement_method '\w and \f scans'
_diffrn_radiation_monochromator 'Incoatec HELIOS multilayer mirrors'
_diffrn_radiation_type MoK\a
_diffrn_radiation_wavelength 0.71073
_diffrn_reflns_av_R_equivalents 0.0295
_diffrn_reflns_av_unetI/netI 0.0490
_diffrn_reflns_Laue_measured_fraction_full 0.998
_diffrn_reflns_Laue_measured_fraction_max 0.994
_diffrn_reflns_limit_h_max 12
_diffrn_reflns_limit_h_min -10
_diffrn_reflns_limit_k_max 14
_diffrn_reflns_limit_k_min -15
_diffrn_reflns_limit_l_max 17
_diffrn_reflns_limit_l_min -17
_diffrn_reflns_number 14266
_diffrn_reflns_point_group_measured_fraction_full 0.998
_diffrn_reflns_point_group_measured_fraction_max 0.994
_diffrn_reflns_theta_full 25.242
_diffrn_reflns_theta_max 30.558
_diffrn_reflns_theta_min 2.256
_diffrn_source 'Incoatec IuS3.0 microfocus X-ray tube'
_exptl_absorpt_coefficient_mu 1.010
_exptl_absorpt_correction_T_max 0.7461
_exptl_absorpt_correction_T_min 0.5984
_exptl_absorpt_correction_type multi-scan
_exptl_absorpt_process_details
;
SADABS-2016/2 (Bruker,2016/2) was used for absorption correction.
wR2(int) was 0.0585 before and 0.0456 after correction.
The Ratio of minimum to maximum transmission is 0.8020.
The \l/2 correction factor is Not present.
;
_exptl_crystal_colour orange
_exptl_crystal_colour_primary orange
_exptl_crystal_density_diffrn 1.624
_exptl_crystal_description block
_exptl_crystal_F_000 566
_exptl_crystal_preparation Luminescent
_exptl_crystal_size_max 0.14
_exptl_crystal_size_mid 0.07
_exptl_crystal_size_min 0.03
_refine_diff_density_max 0.778
_refine_diff_density_min -0.569
_refine_diff_density_rms 0.092
_refine_ls_extinction_method none
_refine_ls_goodness_of_fit_ref 1.068
_refine_ls_hydrogen_treatment mixed
_refine_ls_matrix_type full
_refine_ls_number_parameters 317
_refine_ls_number_reflns 6959
_refine_ls_number_restraints 1
_refine_ls_restrained_S_all 1.068
_refine_ls_R_factor_all 0.0483
_refine_ls_R_factor_gt 0.0363
_refine_ls_shift/su_max 0.002
_refine_ls_shift/su_mean 0.000
_refine_ls_structure_factor_coef Fsqd
_refine_ls_weighting_details 'w=1/[\s^2^(Fo^2^)+(0.0328P)^2^+0.1183P] where P=(Fo^2^+2Fc^2^)/3'
_refine_ls_weighting_scheme calc
_refine_ls_wR_factor_gt 0.0785
_refine_ls_wR_factor_ref 0.0834
_reflns_Friedel_coverage 0.000
_reflns_number_gt 5684
_reflns_number_total 6959
_reflns_threshold_expression 'I > 2\s(I)'
_cod_data_source_file d4dt00824c2.cif
_cod_data_source_block u
_cod_depositor_comments 'Adding full bibliography for 7715815--7715818.cif.'
_cod_database_code 7715816
_shelx_shelxl_version_number 2014/7
_shelx_space_group_comment
;
The symmetry employed for this shelxl refinement is uniquely defined
by the following loop, which should always be used as a source of
symmetry information in preference to the above space-group names.
They are only intended as comments.
;
_shelx_estimated_absorpt_t_max 0.970
_shelx_estimated_absorpt_t_min 0.872
_olex2_refinement_description
;
1. Fixed Uiso
 At 1.2 times of:
  All C(H) groups, {H2A,H2B,H2C} of C2, {H7A,H7B,H7C} of C7, All C(H,H) groups
 At 1.5 times of:
  All O(H) groups, {H25A,H25B,H25C} of C25, {H23A,H23B,H23C} of C23, All O(H,
  H) groups
2. Restrained distances
 H1B-O1 \\sim O1-H1A
 with sigma of 0.02
3. Others
 Sof(C22)=Sof(H22A)=Sof(H22B)=Sof(C23)=Sof(H23A)=Sof(H23B)=Sof(H23C)=1-FVAR(1)
 Sof(O2)=Sof(H2)=Sof(H1B)=Sof(C25)=Sof(H25A)=Sof(H25B)=Sof(H25C)=Sof(C24)=
 Sof(H24A)=Sof(H24B)=FVAR(1)
4.a Secondary CH2 refined with riding coordinates:
 C24(H24A,H24B), C22(H22A,H22B)
4.b Me refined with riding coordinates:
 C25(H25A,H25B,H25C), C23(H23A,H23B,H23C)
4.c Aromatic/amide H refined with riding coordinates:
 C12(H12), C17(H17), C19(H19), C14(H14), C18(H18), C10(H10), C3(H3), C20(H20),
 C9(H9), C13(H13), C11(H11)
4.d Idealised Me refined as rotating group:
 C7(H7A,H7B,H7C), C2(H2A,H2B,H2C)
4.e Idealised tetrahedral OH refined as rotating group:
 O2(H2)
;
_olex2_submission_special_instructions 'No special instructions were received'

loop_
_space_group_symop_operation_xyz
'x, y, z'
'-x, -y, -z'

loop_
_atom_site_label
_atom_site_type_symbol
_atom_site_fract_x
_atom_site_fract_y
_atom_site_fract_z
_atom_site_U_iso_or_equiv
_atom_site_adp_type
_atom_site_occupancy
_atom_site_site_symmetry_order
_atom_site_calc_flag
_atom_site_refinement_flags_posn
_atom_site_refinement_flags_adp
_atom_site_refinement_flags_occupancy
_atom_site_disorder_assembly
_atom_site_disorder_group
Rh1 Rh 0.48483(2) 0.68239(2) 0.35258(2) 0.02084(6) Uani 1 1 d . . . . .
Cl2 Cl 0.60602(6) 0.49140(5) 0.33587(5) 0.02669(12) Uani 1 1 d . . . . .
Cl1 Cl 0.36205(7) 0.87229(5) 0.37046(6) 0.03203(13) Uani 1 1 d . . . . .
O2 O 0.4166(3) 0.9034(2) 0.6691(2) 0.0321(8) Uani 0.677(5) 1 d . . P A 1
H2 H 0.4553 0.9697 0.6566 0.048 Uiso 0.677(5) 1 calc R U P A 1
O1 O 0.5028(2) 0.70537(16) 0.52728(15) 0.0306(4) Uani 1 1 d D . . . .
H1A H 0.480(3) 0.649(3) 0.552(3) 0.046 Uiso 1 1 d D U . . .
H1B H 0.464(5) 0.764(3) 0.562(4) 0.046 Uiso 0.677(5) 1 d D U P A 1
N4 N 0.3206(2) 0.60293(18) 0.02251(17) 0.0289(4) Uani 1 1 d . . . . .
N2 N 0.7142(2) 0.76194(17) 0.21002(16) 0.0225(4) Uani 1 1 d . . . . .
N3 N 0.4758(2) 0.66589(16) 0.18985(15) 0.0206(4) Uani 1 1 d . . . . .
N1 N 0.6988(2) 0.77435(18) 0.32476(16) 0.0243(4) Uani 1 1 d . . . . .
C12 C 0.7504(4) 0.8513(4) -0.1958(3) 0.0546(9) Uani 1 1 d . . . . .
H12 H 0.7781 0.8210 -0.2713 0.065 Uiso 1 1 calc R U . . .
C17 C 0.0979(3) 0.5106(2) 0.1615(2) 0.0299(5) Uani 1 1 d . . . . .
H17 H 0.0683 0.4986 0.0839 0.036 Uiso 1 1 calc R U . . .
C1 C 0.8371(3) 0.8001(2) 0.3729(2) 0.0275(5) Uani 1 1 d . . . . .
C21 C 0.2848(3) 0.5889(2) 0.31883(19) 0.0236(4) Uani 1 1 d . . . . .
C16 C 0.2389(3) 0.5686(2) 0.20375(19) 0.0237(4) Uani 1 1 d . . . . .
C19 C 0.0481(3) 0.4875(3) 0.3469(2) 0.0379(6) Uani 1 1 d . . . . .
H19 H -0.0174 0.4585 0.3962 0.046 Uiso 1 1 calc R U . . .
C14 C 0.4236(3) 0.6630(2) -0.0257(2) 0.0289(5) Uani 1 1 d . . . . .
H14 H 0.4068 0.6594 -0.1038 0.035 Uiso 1 1 calc R U . . .
C8 C 0.6369(3) 0.8150(2) -0.0296(2) 0.0285(5) Uani 1 1 d . . . . .
C18 C 0.0021(3) 0.4708(2) 0.2344(2) 0.0348(6) Uani 1 1 d . . . . .
H18 H -0.0946 0.4322 0.2074 0.042 Uiso 1 1 calc R U . . .
C10 C 0.7440(3) 1.0204(3) -0.0310(3) 0.0439(7) Uani 1 1 d . . . . .
H10 H 0.7670 1.1060 0.0062 0.053 Uiso 1 1 calc R U . . .
C3 C 0.9438(3) 0.8022(2) 0.2906(2) 0.0297(5) Uani 1 1 d . . . . .
H3 H 1.0501 0.8189 0.3042 0.036 Uiso 1 1 calc R U . . .
C4 C 0.8672(3) 0.7760(2) 0.1884(2) 0.0262(5) Uani 1 1 d . . . . .
C20 C 0.1878(3) 0.5459(2) 0.3898(2) 0.0316(5) Uani 1 1 d . . . . .
H20 H 0.2168 0.5562 0.4673 0.038 Uiso 1 1 calc R U . . .
C15 C 0.3460(3) 0.6127(2) 0.13248(19) 0.0230(4) Uani 1 1 d . . . . .
C7 C 0.9301(3) 0.7549(3) 0.0750(2) 0.0349(6) Uani 1 1 d . . . . .
H7A H 1.0360 0.7308 0.0795 0.042 Uiso 1 1 calc R U . . .
H7B H 0.9255 0.8327 0.0481 0.042 Uiso 1 1 calc R U . . .
H7C H 0.8703 0.6873 0.0225 0.042 Uiso 1 1 calc R U . . .
C2 C 0.8619(3) 0.8190(3) 0.4968(2) 0.0370(6) Uani 1 1 d . . . . .
H2A H 0.7823 0.8712 0.5348 0.044 Uiso 1 1 calc R U . . .
H2B H 0.9615 0.8612 0.5207 0.044 Uiso 1 1 calc R U . . .
H2C H 0.8583 0.7370 0.5166 0.044 Uiso 1 1 calc R U . . .
C5 C 0.5833(2) 0.7198(2) 0.13943(18) 0.0219(4) Uani 1 1 d . . . . .
C9 C 0.6692(3) 0.9397(2) 0.0254(2) 0.0336(6) Uani 1 1 d . . . . .
H9 H 0.6410 0.9705 0.1008 0.040 Uiso 1 1 calc R U . . .
C13 C 0.6756(3) 0.7710(3) -0.1408(2) 0.0397(6) Uani 1 1 d . . . . .
H13 H 0.6509 0.6860 -0.1791 0.048 Uiso 1 1 calc R U . . .
C6 C 0.5542(3) 0.7309(2) 0.02879(19) 0.0240(4) Uani 1 1 d . . . . .
C11 C 0.7840(4) 0.9745(3) -0.1408(3) 0.0570(9) Uani 1 1 d . . . . .
H11 H 0.8355 1.0289 -0.1787 0.068 Uiso 1 1 calc R U . . .
C25 C 0.1905(5) 0.8064(4) 0.7137(4) 0.0398(11) Uani 0.677(5) 1 d . . P A 1
H25A H 0.0795 0.8100 0.7125 0.060 Uiso 0.677(5) 1 calc R U P A 1
H25B H 0.2191 0.7248 0.6680 0.060 Uiso 0.677(5) 1 calc R U P A 1
H25C H 0.2304 0.8163 0.7916 0.060 Uiso 0.677(5) 1 calc R U P A 1
C24 C 0.2554(5) 0.9101(4) 0.6666(4) 0.0357(10) Uani 0.677(5) 1 d . . P A 1
H24A H 0.2150 0.9010 0.5881 0.043 Uiso 0.677(5) 1 calc R U P A 1
H24B H 0.2264 0.9928 0.7120 0.043 Uiso 0.677(5) 1 calc R U P A 1
C22 C 0.4362(10) 0.8234(8) 0.6092(8) 0.035(2) Uani 0.323(5) 1 d . . P A 2
H22A H 0.4866 0.8321 0.6848 0.042 Uiso 0.323(5) 1 calc R U P A 2
H22B H 0.4668 0.8992 0.5828 0.042 Uiso 0.323(5) 1 calc R U P A 2
C23 C 0.2632(11) 0.8265(11) 0.6238(9) 0.050(3) Uani 0.323(5) 1 d . . P A 2
H23A H 0.2395 0.9050 0.6768 0.075 Uiso 0.323(5) 1 calc R U P A 2
H23B H 0.2102 0.8219 0.5506 0.075 Uiso 0.323(5) 1 calc R U P A 2
H23C H 0.2300 0.7544 0.6532 0.075 Uiso 0.323(5) 1 calc R U P A 2

loop_
_atom_site_aniso_label
_atom_site_aniso_U_11
_atom_site_aniso_U_22
_atom_site_aniso_U_33
_atom_site_aniso_U_23
_atom_site_aniso_U_13
_atom_site_aniso_U_12
Rh1 0.02227(9) 0.02412(9) 0.01810(9) 0.01023(6) -0.00196(6) -0.00542(6)
Cl2 0.0268(3) 0.0298(3) 0.0274(3) 0.0148(2) -0.0002(2) 0.0010(2)
Cl1 0.0314(3) 0.0251(3) 0.0403(4) 0.0092(2) 0.0032(3) -0.0011(2)
O2 0.0322(14) 0.0247(15) 0.0386(17) 0.0065(13) 0.0038(12) -0.0061(10)
O1 0.0441(11) 0.0289(9) 0.0209(9) 0.0113(7) 0.0010(7) -0.0071(8)
N4 0.0335(11) 0.0316(11) 0.0224(10) 0.0091(8) -0.0051(8) -0.0005(8)
N2 0.0234(9) 0.0276(9) 0.0193(9) 0.0122(7) -0.0009(7) -0.0028(7)
N3 0.0227(9) 0.0231(9) 0.0180(9) 0.0095(7) -0.0026(7) -0.0028(7)
N1 0.0249(10) 0.0302(10) 0.0204(9) 0.0121(8) -0.0010(7) -0.0055(7)
C12 0.0521(19) 0.090(3) 0.0304(16) 0.0319(17) 0.0049(13) -0.0051(17)
C17 0.0291(12) 0.0283(12) 0.0309(13) 0.0067(10) -0.0085(10) -0.0025(9)
C1 0.0272(12) 0.0301(12) 0.0277(12) 0.0139(10) -0.0046(9) -0.0059(9)
C21 0.0233(11) 0.0247(11) 0.0241(11) 0.0095(9) -0.0033(9) -0.0029(8)
C16 0.0252(11) 0.0227(11) 0.0239(11) 0.0080(9) -0.0047(9) -0.0022(8)
C19 0.0327(14) 0.0454(15) 0.0368(15) 0.0137(12) 0.0019(11) -0.0132(11)
C14 0.0371(14) 0.0331(13) 0.0180(11) 0.0097(9) -0.0027(9) 0.0034(10)
C8 0.0278(12) 0.0364(13) 0.0284(12) 0.0216(10) 0.0008(9) 0.0047(9)
C18 0.0243(12) 0.0358(14) 0.0432(16) 0.0100(12) -0.0067(11) -0.0091(10)
C10 0.0363(15) 0.0470(17) 0.058(2) 0.0341(15) -0.0025(14) -0.0021(12)
C3 0.0228(11) 0.0383(13) 0.0318(13) 0.0165(11) -0.0005(9) -0.0026(9)
C4 0.0221(11) 0.0317(12) 0.0289(12) 0.0156(10) 0.0017(9) 0.0011(9)
C20 0.0274(12) 0.0388(14) 0.0294(13) 0.0114(11) -0.0010(10) -0.0085(10)
C15 0.0265(11) 0.0204(10) 0.0225(11) 0.0069(8) -0.0054(9) -0.0005(8)
C7 0.0307(13) 0.0475(15) 0.0321(14) 0.0181(12) 0.0085(11) 0.0116(11)
C2 0.0330(14) 0.0537(16) 0.0258(13) 0.0150(12) -0.0083(10) -0.0088(12)
C5 0.0230(11) 0.0251(11) 0.0200(11) 0.0105(9) 0.0003(8) 0.0001(8)
C9 0.0304(13) 0.0377(14) 0.0398(15) 0.0231(12) 0.0027(11) 0.0057(10)
C13 0.0386(15) 0.0571(17) 0.0277(14) 0.0187(13) 0.0031(11) 0.0019(13)
C6 0.0277(12) 0.0277(11) 0.0194(11) 0.0107(9) 0.0007(9) 0.0055(9)
C11 0.0498(19) 0.084(3) 0.053(2) 0.051(2) 0.0011(15) -0.0110(17)
C25 0.036(2) 0.038(2) 0.047(3) 0.0151(19) 0.0062(18) -0.0028(16)
C24 0.037(2) 0.033(2) 0.040(2) 0.0131(19) 0.0039(17) 0.0024(17)
C22 0.039(5) 0.035(5) 0.031(5) 0.013(4) -0.011(4) -0.012(4)
C23 0.052(6) 0.050(7) 0.050(6) 0.015(5) 0.000(5) 0.011(5)

loop_
_atom_type_symbol
_atom_type_description
_atom_type_scat_dispersion_real
_atom_type_scat_dispersion_imag
_atom_type_scat_source
C C 0.0033 0.0016 'International Tables Vol C Tables 4.2.6.8 and 6.1.1.4'
H H 0.0000 0.0000 'International Tables Vol C Tables 4.2.6.8 and 6.1.1.4'
Cl Cl 0.1484 0.1585 'International Tables Vol C Tables 4.2.6.8 and 6.1.1.4'
N N 0.0061 0.0033 'International Tables Vol C Tables 4.2.6.8 and 6.1.1.4'
O O 0.0106 0.0060 'International Tables Vol C Tables 4.2.6.8 and 6.1.1.4'
Rh Rh -1.1178 0.9187 'International Tables Vol C Tables 4.2.6.8 and 6.1.1.4'

loop_
_exptl_crystal_face_index_h
_exptl_crystal_face_index_k
_exptl_crystal_face_index_l
_exptl_crystal_face_perp_dist
1.00 -1.00 1.00 0.0430
-1.00 1.00 -1.00 0.0470
1.00 0.00 1.00 0.0460
-1.00 0.00 -1.00 0.0520
1.00 1.00 0.00 0.0550
-1.00 -1.00 0.00 0.0650
1.00 -1.00 -1.00 0.0400
-1.00 1.00 1.00 0.0480
0.00 1.00 -1.00 0.0490
0.00 -1.00 1.00 0.0590
0.00 1.00 1.00 0.0210
0.00 -1.00 -1.00 0.0610
-1.00 0.00 1.00 0.0590

loop_
_geom_angle_atom_site_label_1
_geom_angle_atom_site_label_2
_geom_angle_atom_site_label_3
_geom_angle
_geom_angle_site_symmetry_1
_geom_angle_site_symmetry_3
_geom_angle_publ_flag
Cl1 Rh1 Cl2 179.40(2) . . ?
O1 Rh1 Cl2 88.04(5) . . ?
O1 Rh1 Cl1 91.59(5) . . ?
O1 Rh1 N1 100.63(7) . . ?
N3 Rh1 Cl2 92.37(5) . . ?
N3 Rh1 Cl1 88.02(6) . . ?
N3 Rh1 O1 177.50(7) . . ?
N3 Rh1 N1 76.90(7) . . ?
N3 Rh1 C21 82.76(8) . . ?
N1 Rh1 Cl2 90.09(5) . . ?
N1 Rh1 Cl1 90.45(5) . . ?
C21 Rh1 Cl2 89.95(7) . . ?
C21 Rh1 Cl1 89.64(7) . . ?
C21 Rh1 O1 99.72(8) . . ?
C21 Rh1 N1 159.64(8) . . ?
C24 O2 H2 109.5 . . ?
Rh1 O1 H1A 119(2) . . ?
Rh1 O1 H1B 115(4) . . ?
H1A O1 H1B 107(4) . . ?
C22 O1 Rh1 121.2(3) . . ?
C22 O1 H1A 104(2) . . ?
C15 N4 C14 115.3(2) . . ?
N1 N2 C4 109.93(18) . . ?
N1 N2 C5 116.39(17) . . ?
C4 N2 C5 132.8(2) . . ?
C15 N3 Rh1 116.52(14) . . ?
C5 N3 Rh1 121.57(15) . . ?
C5 N3 C15 121.31(19) . . ?
N2 N1 Rh1 109.85(13) . . ?
C1 N1 Rh1 139.01(15) . . ?
C1 N1 N2 106.22(18) . . ?
C13 C12 H12 120.0 . . ?
C11 C12 H12 120.0 . . ?
C11 C12 C13 120.0(3) . . ?
C16 C17 H17 120.5 . . ?
C18 C17 H17 120.5 . . ?
C18 C17 C16 119.1(2) . . ?
N1 C1 C3 110.2(2) . . ?
N1 C1 C2 120.4(2) . . ?
C3 C1 C2 129.4(2) . . ?
C16 C21 Rh1 111.45(15) . . ?
C20 C21 Rh1 130.38(18) . . ?
C20 C21 C16 118.2(2) . . ?
C17 C16 C21 121.6(2) . . ?
C17 C16 C15 122.4(2) . . ?
C21 C16 C15 116.04(19) . . ?
C18 C19 H19 119.2 . . ?
C18 C19 C20 121.7(2) . . ?
C20 C19 H19 119.2 . . ?
N4 C14 H14 117.1 . . ?
N4 C14 C6 125.9(2) . . ?
C6 C14 H14 117.1 . . ?
C9 C8 C13 120.0(2) . . ?
C9 C8 C6 119.6(2) . . ?
C13 C8 C6 120.3(2) . . ?
C17 C18 H18 120.2 . . ?
C19 C18 C17 119.6(2) . . ?
C19 C18 H18 120.2 . . ?
C9 C10 H10 120.2 . . ?
C11 C10 H10 120.2 . . ?
C11 C10 C9 119.6(3) . . ?
C1 C3 H3 126.1 . . ?
C4 C3 C1 107.7(2) . . ?
C4 C3 H3 126.1 . . ?
N2 C4 C7 125.6(2) . . ?
C3 C4 N2 105.9(2) . . ?
C3 C4 C7 128.3(2) . . ?
C21 C20 C19 119.9(2) . . ?
C21 C20 H20 120.1 . . ?
C19 C20 H20 120.1 . . ?
N4 C15 N3 122.8(2) . . ?
N4 C15 C16 124.2(2) . . ?
N3 C15 C16 113.00(19) . . ?
C4 C7 H7A 109.5 . . ?
C4 C7 H7B 109.5 . . ?
C4 C7 H7C 109.5 . . ?
H7A C7 H7B 109.5 . . ?
H7A C7 H7C 109.5 . . ?
H7B C7 H7C 109.5 . . ?
C1 C2 H2A 109.5 . . ?
C1 C2 H2B 109.5 . . ?
C1 C2 H2C 109.5 . . ?
H2A C2 H2B 109.5 . . ?
H2A C2 H2C 109.5 . . ?
H2B C2 H2C 109.5 . . ?
N3 C5 N2 113.12(18) . . ?
N3 C5 C6 119.0(2) . . ?
C6 C5 N2 127.84(19) . . ?
C8 C9 C10 119.6(3) . . ?
C8 C9 H9 120.2 . . ?
C10 C9 H9 120.2 . . ?
C12 C13 C8 120.0(3) . . ?
C12 C13 H13 120.0 . . ?
C8 C13 H13 120.0 . . ?
C14 C6 C8 118.5(2) . . ?
C5 C6 C14 114.48(19) . . ?
C5 C6 C8 126.7(2) . . ?
C12 C11 C10 120.8(3) . . ?
C12 C11 H11 119.6 . . ?
C10 C11 H11 119.6 . . ?
H25A C25 H25B 109.5 . . ?
H25A C25 H25C 109.5 . . ?
H25B C25 H25C 109.5 . . ?
C24 C25 H25A 109.5 . . ?
C24 C25 H25B 109.5 . . ?
C24 C25 H25C 109.5 . . ?
O2 C24 C25 108.7(3) . . ?
O2 C24 H24A 109.9 . . ?
O2 C24 H24B 109.9 . . ?
C25 C24 H24A 109.9 . . ?
C25 C24 H24B 109.9 . . ?
H24A C24 H24B 108.3 . . ?
O1 C22 H22A 107.6 . . ?
O1 C22 H22B 107.6 . . ?
H22A C22 H22B 107.0 . . ?
C23 C22 O1 119.0(7) . . ?
C23 C22 H22A 107.6 . . ?
C23 C22 H22B 107.6 . . ?
C22 C23 H23A 109.5 . . ?
C22 C23 H23B 109.5 . . ?
C22 C23 H23C 109.5 . . ?
H23A C23 H23B 109.5 . . ?
H23A C23 H23C 109.5 . . ?
H23B C23 H23C 109.5 . . ?

loop_
_geom_bond_atom_site_label_1
_geom_bond_atom_site_label_2
_geom_bond_distance
_geom_bond_site_symmetry_2
_geom_bond_publ_flag
Rh1 Cl2 2.3402(6) . ?
Rh1 Cl1 2.3353(6) . ?
Rh1 O1 2.0875(18) . ?
Rh1 N3 1.9508(18) . ?
Rh1 N1 2.1873(18) . ?
Rh1 C21 1.989(2) . ?
O2 H2 0.8400 . ?
O2 C24 1.425(5) . ?
O1 H1A 0.77(2) . ?
O1 H1B 0.78(3) . ?
O1 C22 1.581(10) . ?
N4 C14 1.339(3) . ?
N4 C15 1.331(3) . ?
N2 N1 1.389(2) . ?
N2 C4 1.397(3) . ?
N2 C5 1.408(3) . ?
N3 C15 1.356(3) . ?
N3 C5 1.345(3) . ?
N1 C1 1.324(3) . ?
C12 H12 0.9500 . ?
C12 C13 1.390(4) . ?
C12 C11 1.372(5) . ?
C17 H17 0.9500 . ?
C17 C16 1.399(3) . ?
C17 C18 1.385(4) . ?
C1 C3 1.409(3) . ?
C1 C2 1.484(3) . ?
C21 C16 1.410(3) . ?
C21 C20 1.390(3) . ?
C16 C15 1.456(3) . ?
C19 H19 0.9500 . ?
C19 C18 1.384(4) . ?
C19 C20 1.393(3) . ?
C14 H14 0.9500 . ?
C14 C6 1.404(3) . ?
C8 C9 1.384(4) . ?
C8 C13 1.391(4) . ?
C8 C6 1.480(3) . ?
C18 H18 0.9500 . ?
C10 H10 0.9500 . ?
C10 C9 1.403(3) . ?
C10 C11 1.383(4) . ?
C3 H3 0.9500 . ?
C3 C4 1.359(3) . ?
C4 C7 1.484(3) . ?
C20 H20 0.9500 . ?
C7 H7A 0.9800 . ?
C7 H7B 0.9800 . ?
C7 H7C 0.9800 . ?
C2 H2A 0.9800 . ?
C2 H2B 0.9800 . ?
C2 H2C 0.9800 . ?
C5 C6 1.398(3) . ?
C9 H9 0.9500 . ?
C13 H13 0.9500 . ?
C11 H11 0.9500 . ?
C25 H25A 0.9800 . ?
C25 H25B 0.9800 . ?
C25 H25C 0.9800 . ?
C25 C24 1.494(5) . ?
C24 H24A 0.9900 . ?
C24 H24B 0.9900 . ?
C22 H22A 0.9900 . ?
C22 H22B 0.9900 . ?
C22 C23 1.543(13) . ?
C23 H23A 0.9800 . ?
C23 H23B 0.9800 . ?
C23 H23C 0.9800 . ?

loop_
_geom_torsion_atom_site_label_1
_geom_torsion_atom_site_label_2
_geom_torsion_atom_site_label_3
_geom_torsion_atom_site_label_4
_geom_torsion
_geom_torsion_site_symmetry_1
_geom_torsion_site_symmetry_2
_geom_torsion_site_symmetry_3
_geom_torsion_site_symmetry_4
_geom_torsion_publ_flag
Rh1 O1 C22 C23 77.0(7) . . . . ?
Rh1 N3 C15 N4 175.60(16) . . . . ?
Rh1 N3 C15 C16 -4.1(2) . . . . ?
Rh1 N3 C5 N2 13.4(3) . . . . ?
Rh1 N3 C5 C6 -164.95(16) . . . . ?
Rh1 N1 C1 C3 149.7(2) . . . . ?
Rh1 N1 C1 C2 -28.9(4) . . . . ?
Rh1 C21 C16 C17 -176.57(18) . . . . ?
Rh1 C21 C16 C15 2.9(3) . . . . ?
Rh1 C21 C20 C19 176.7(2) . . . . ?
N4 C14 C6 C8 -166.4(2) . . . . ?
N4 C14 C6 C5 7.7(4) . . . . ?
N2 N1 C1 C3 -1.2(2) . . . . ?
N2 N1 C1 C2 -179.8(2) . . . . ?
N2 C5 C6 C14 170.8(2) . . . . ?
N2 C5 C6 C8 -15.6(4) . . . . ?
N3 C5 C6 C14 -11.0(3) . . . . ?
N3 C5 C6 C8 162.5(2) . . . . ?
N1 N2 C4 C3 -2.5(2) . . . . ?
N1 N2 C4 C7 172.8(2) . . . . ?
N1 N2 C5 N3 -17.0(3) . . . . ?
N1 N2 C5 C6 161.2(2) . . . . ?
N1 C1 C3 C4 -0.3(3) . . . . ?
C17 C16 C15 N4 0.4(4) . . . . ?
C17 C16 C15 N3 -179.9(2) . . . . ?
C1 C3 C4 N2 1.7(3) . . . . ?
C1 C3 C4 C7 -173.4(2) . . . . ?
C21 C16 C15 N4 -179.0(2) . . . . ?
C21 C16 C15 N3 0.7(3) . . . . ?
C16 C17 C18 C19 -0.8(4) . . . . ?
C16 C21 C20 C19 -1.6(4) . . . . ?
C14 N4 C15 N3 -7.9(3) . . . . ?
C14 N4 C15 C16 171.8(2) . . . . ?
C18 C17 C16 C21 -0.8(4) . . . . ?
C18 C17 C16 C15 179.8(2) . . . . ?
C18 C19 C20 C21 0.0(4) . . . . ?
C4 N2 N1 Rh1 -157.87(14) . . . . ?
C4 N2 N1 C1 2.3(2) . . . . ?
C4 N2 C5 N3 150.9(2) . . . . ?
C4 N2 C5 C6 -30.9(4) . . . . ?
C20 C21 C16 C17 2.0(3) . . . . ?
C20 C21 C16 C15 -178.5(2) . . . . ?
C20 C19 C18 C17 1.2(4) . . . . ?
C15 N4 C14 C6 1.6(4) . . . . ?
C15 N3 C5 N2 -175.80(19) . . . . ?
C15 N3 C5 C6 5.8(3) . . . . ?
C2 C1 C3 C4 178.1(2) . . . . ?
C5 N2 N1 Rh1 12.7(2) . . . . ?
C5 N2 N1 C1 172.87(19) . . . . ?
C5 N2 C4 C3 -170.9(2) . . . . ?
C5 N2 C4 C7 4.3(4) . . . . ?
C5 N3 C15 N4 4.4(3) . . . . ?
C5 N3 C15 C16 -175.32(19) . . . . ?
C9 C8 C13 C12 1.7(4) . . . . ?
C9 C8 C6 C14 127.5(3) . . . . ?
C9 C8 C6 C5 -45.8(3) . . . . ?
C9 C10 C11 C12 0.6(5) . . . . ?
C13 C12 C11 C10 -0.2(5) . . . . ?
C13 C8 C9 C10 -1.4(4) . . . . ?
C13 C8 C6 C14 -49.5(3) . . . . ?
C13 C8 C6 C5 137.2(3) . . . . ?
C6 C8 C9 C10 -178.3(2) . . . . ?
C6 C8 C13 C12 178.6(2) . . . . ?
C11 C12 C13 C8 -0.9(5) . . . . ?
C11 C10 C9 C8 0.2(4) . . . . ?
